data_1513245
loop_
_publ_author_name
'Cornella, Josep'
'Martin, Ruben'

_publ_section_title
;
 Ni-Catalyzed Stereoselective Arylation of Inert C-O bonds at Low
 Temperatures.
;
_journal_issue 24
_journal_name_full 'Organic letters'
_journal_page_first 6298
_journal_page_last 6301
_journal_paper_doi 10.1021/ol4031815
_journal_volume 15
_journal_year 2013
_chemical_formula_sum 'C11 H14 O2'
_chemical_formula_weight 178.22
_chemical_name_systematic
; 
 ? 
;
_space_group_IT_number 60
_symmetry_cell_setting orthorhombic
_symmetry_space_group_name_Hall '-P 2n 2ab'
_symmetry_space_group_name_H-M 'P b c n'
_atom_sites_solution_hydrogens geom
_atom_sites_solution_primary direct
_atom_sites_solution_secondary difmap
_audit_creation_method SHELXL-97
_cell_angle_alpha 90.00
_cell_angle_beta 90.00
_cell_angle_gamma 90.00
_cell_formula_units_Z 8
_cell_length_a 44.087(4)
_cell_length_b 7.0736(7)
_cell_length_c 6.2427(5)
_cell_measurement_reflns_used 5225
_cell_measurement_temperature 100(2)
_cell_measurement_theta_max 27.87
_cell_measurement_theta_min 2.77
_cell_volume 1946.8(3)
_computing_cell_refinement 'Bruker APEX2 v2011.4-0'
_computing_data_collection 'Bruker APEX2 v2011.4-0'
_computing_data_reduction 'Bruker SAINT V7.60A'
_computing_molecular_graphics 'Bruker SHELXTL'
_computing_publication_material 'Bruker SHELXTL'
_computing_structure_refinement 'SHELXS-97 (Sheldrick, 2008)'
_computing_structure_solution Sir2011
_diffrn_ambient_temperature 100(2)
_diffrn_detector_area_resol_mean 512
_diffrn_detector_type '4K CCD area detector APEX II'
_diffrn_measured_fraction_theta_full 0.997
_diffrn_measured_fraction_theta_max 0.914
_diffrn_measurement_device_type 'APEX DUO Kappa 4-axis goniometer'
_diffrn_measurement_method
;
 Fullsphere data collection, phi and omega scans
;
_diffrn_measurement_specimen_support 'magnetic support with MicroMount'
_diffrn_radiation_monochromator 'Quazar MX Multilayer Optics'
_diffrn_radiation_type MoK\a
_diffrn_radiation_wavelength 0.71073
_diffrn_reflns_av_R_equivalents 0.0561
_diffrn_reflns_av_sigmaI/netI 0.0538
_diffrn_reflns_limit_h_max 38
_diffrn_reflns_limit_h_min -61
_diffrn_reflns_limit_k_max 10
_diffrn_reflns_limit_k_min -9
_diffrn_reflns_limit_l_max 8
_diffrn_reflns_limit_l_min -8
_diffrn_reflns_number 12897
_diffrn_reflns_theta_full 25.00
_diffrn_reflns_theta_max 30.34
_diffrn_reflns_theta_min 1.85
_diffrn_source 'Microfocus source E025 IuS'
_diffrn_source_current 0.6
_diffrn_source_power 50
_diffrn_source_size '0.2 mm x 0.2 mm fine focus'
_diffrn_source_type 'Bruker APEX DUO'
_exptl_absorpt_coefficient_mu 0.082
_exptl_absorpt_correction_T_max 0.9959
_exptl_absorpt_correction_T_min 0.9757
_exptl_absorpt_correction_type empirical
_exptl_absorpt_process_details
; 
 SADABS Version 2008/1 Bruker-Nonius
 Blessing, Acta Cryst. (1995) A51 33-38
;
_exptl_crystal_colour white
_exptl_crystal_density_diffrn 1.216
_exptl_crystal_density_method 'not measured'
_exptl_crystal_description plate
_exptl_crystal_F_000 768
_exptl_crystal_size_max 0.30
_exptl_crystal_size_mid 0.15
_exptl_crystal_size_min 0.05
_refine_diff_density_max 0.568
_refine_diff_density_min -0.388
_refine_diff_density_rms 0.072
_refine_ls_extinction_method none
_refine_ls_goodness_of_fit_ref 1.147
_refine_ls_hydrogen_treatment noref
_refine_ls_matrix_type full
_refine_ls_number_parameters 120
_refine_ls_number_reflns 2680
_refine_ls_number_restraints 2
_refine_ls_restrained_S_all 1.152
_refine_ls_R_factor_all 0.1053
_refine_ls_R_factor_gt 0.0760
_refine_ls_shift/su_max 0.000
_refine_ls_shift/su_mean 0.000
_refine_ls_structure_factor_coef Fsqd
_refine_ls_weighting_details 'calc w=1/[\s^2^(Fo^2^)+(0.0772P)^2^+2.1500P] where P=(Fo^2^+2Fc^2^)/3'
_refine_ls_weighting_scheme calc
_refine_ls_wR_factor_gt 0.1873
_refine_ls_wR_factor_ref 0.2004
_reflns_number_gt 1967
_reflns_number_total 2680
_reflns_threshold_expression >2sigma(I)
_cod_data_source_file ol4031815_si_002.cif
_cod_data_source_block mo_jc_ome_pbcn
_cod_depositor_comments
;
The following automatic conversions were performed:

'_symmetry_cell_setting' value 'Orthorhombic' changed to
'orthorhombic' according to
/home/saulius/struct/CIF-dictionaries/cif_core.dic dictionary named
'cif_core.dic' version 2.4.2 from 2011-04-26.

Automatic conversion script
Id: cif_fix_values 1891 2012-01-12 08:04:46Z andrius 
;
_cod_original_sg_symbol_H-M Pbcn
_cod_database_code 1513245

loop_
_symmetry_equiv_pos_as_xyz
'x, y, z'
'-x+1/2, -y+1/2, z+1/2'
'-x, y, -z+1/2'
'x+1/2, -y+1/2, -z'
'-x, -y, -z'
'x-1/2, y-1/2, -z-1/2'
'x, -y, z-1/2'
'-x-1/2, y-1/2, z'

loop_
_atom_site_label
_atom_site_type_symbol
_atom_site_fract_x
_atom_site_fract_y
_atom_site_fract_z
_atom_site_U_iso_or_equiv
_atom_site_adp_type
_atom_site_occupancy
_atom_site_symmetry_multiplicity
_atom_site_calc_flag
_atom_site_refinement_flags
_atom_site_disorder_assembly
_atom_site_disorder_group
C1 C 0.18536(5) 0.7495(3) 0.4209(4) 0.0140(5) Uani 1 1 d . . .
C2 C 0.17928(5) 0.6542(3) 0.2307(4) 0.0156(5) Uani 1 1 d . . .
H2 H 0.1952 0.5920 0.1562 0.019 Uiso 1 1 calc R . .
C3 C 0.15009(5) 0.6500(3) 0.1502(4) 0.0152(5) Uani 1 1 d . . .
H3 H 0.1463 0.5873 0.0183 0.018 Uiso 1 1 calc R . .
C4 C 0.12590(5) 0.7359(3) 0.2583(4) 0.0144(4) Uani 1 1 d . . .
C5 C 0.13256(5) 0.8351(3) 0.4453(4) 0.0157(5) Uani 1 1 d . . .
H5 H 0.1167 0.8989 0.5184 0.019 Uiso 1 1 calc R . .
C6 C 0.16192(5) 0.8431(3) 0.5281(4) 0.0160(5) Uani 1 1 d . . .
H6 H 0.1659 0.9114 0.6560 0.019 Uiso 1 1 calc R . .
C7 C 0.22189(5) 0.8406(4) 0.6842(4) 0.0251(6) Uani 1 1 d . . .
H7A H 0.2171 0.9751 0.6674 0.038 Uiso 1 1 calc R . .
H7B H 0.2435 0.8258 0.7161 0.038 Uiso 1 1 calc R . .
H7C H 0.2099 0.7880 0.8021 0.038 Uiso 1 1 calc R . .
C8 C 0.09525(5) 0.7200(3) 0.1633(4) 0.0180(5) Uani 1 1 d . . .
H8 H 0.0947 0.6919 0.0145 0.022 Uiso 1 1 calc R . .
C9 C 0.06821(5) 0.7396(3) 0.2580(4) 0.0182(5) Uani 1 1 d . . .
H9 H 0.0511 0.7288 0.1665 0.022 Uiso 1 1 calc R . .
C10 C 0.06135(5) 0.7766(3) 0.4909(4) 0.0188(5) Uani 1 1 d . . .
H10A H 0.0629 0.9140 0.5186 0.023 Uiso 1 1 calc R . .
H10B H 0.0768 0.7121 0.5801 0.023 Uiso 1 1 calc R . .
C11 C 0.03011(5) 0.7093(4) 0.5575(4) 0.0210(5) Uani 1 1 d . . .
H11A H 0.0280 0.5739 0.5201 0.025 Uiso 1 1 calc R . .
H11B H 0.0282 0.7206 0.7150 0.025 Uiso 1 1 calc R . .
O1 O 0.21480(3) 0.7428(2) 0.4907(3) 0.0191(4) Uani 1 1 d . . .
O2 O 0.00595(4) 0.8127(3) 0.4587(3) 0.0325(5) Uani 1 1 d D . .
H2A H 0.0071 0.8008 0.3251 0.049 Uiso 0.50 1 calc PR A 1
H2' H 0.0032 0.9306 0.4829 0.049 Uiso 0.50 1 d PRD A 2

loop_
_atom_site_aniso_label
_atom_site_aniso_U_11
_atom_site_aniso_U_22
_atom_site_aniso_U_33
_atom_site_aniso_U_23
_atom_site_aniso_U_13
_atom_site_aniso_U_12
C1 0.0131(9) 0.0112(9) 0.0178(12) 0.0029(8) 0.0008(8) -0.0005(8)
C2 0.0195(10) 0.0116(9) 0.0157(11) -0.0013(8) 0.0041(8) 0.0002(8)
C3 0.0208(11) 0.0127(10) 0.0122(11) -0.0019(8) 0.0023(8) -0.0017(8)
C4 0.0164(10) 0.0106(9) 0.0162(11) 0.0010(8) 0.0014(8) -0.0012(8)
C5 0.0151(10) 0.0145(10) 0.0176(11) -0.0012(9) 0.0039(8) 0.0003(8)
C6 0.0188(10) 0.0143(10) 0.0150(11) -0.0014(8) 0.0008(8) 0.0000(8)
C7 0.0201(11) 0.0330(14) 0.0223(13) -0.0046(11) -0.0055(9) -0.0004(10)
C8 0.0202(11) 0.0164(10) 0.0174(12) -0.0021(8) -0.0017(9) -0.0010(9)
C9 0.0169(10) 0.0193(11) 0.0183(12) 0.0006(9) -0.0026(9) -0.0019(8)
C10 0.0168(10) 0.0205(11) 0.0191(13) -0.0014(9) -0.0018(9) 0.0005(9)
C11 0.0176(11) 0.0270(12) 0.0186(12) 0.0028(10) 0.0010(9) 0.0010(9)
O1 0.0136(7) 0.0223(8) 0.0213(10) -0.0038(7) -0.0008(6) 0.0011(6)
O2 0.0181(9) 0.0486(12) 0.0309(11) 0.0100(10) 0.0016(8) 0.0094(8)

loop_
_atom_type_symbol
_atom_type_description
_atom_type_scat_dispersion_real
_atom_type_scat_dispersion_imag
_atom_type_scat_source
C C 0.0033 0.0016 'International Tables Vol C Tables 4.2.6.8 and 6.1.1.4'
H H 0.0000 0.0000 'International Tables Vol C Tables 4.2.6.8 and 6.1.1.4'
O O 0.0106 0.0060 'International Tables Vol C Tables 4.2.6.8 and 6.1.1.4'

loop_
_geom_angle_atom_site_label_1
_geom_angle_atom_site_label_2
_geom_angle_atom_site_label_3
_geom_angle
O1 C1 C2 115.91(19)
O1 C1 C6 124.4(2)
C2 C1 C6 119.7(2)
C3 C2 C1 120.0(2)
C2 C3 C4 121.6(2)
C5 C4 C3 117.5(2)
C5 C4 C8 124.5(2)
C3 C4 C8 118.0(2)
C4 C5 C6 121.8(2)
C5 C6 C1 119.3(2)
C9 C8 C4 129.0(2)
C8 C9 C10 128.5(2)
C9 C10 C11 113.1(2)
O2 C11 C10 113.4(2)
C1 O1 C7 117.38(18)

loop_
_geom_bond_atom_site_label_1
_geom_bond_atom_site_label_2
_geom_bond_distance
C1 O1 1.370(3)
C1 C2 1.392(3)
C1 C6 1.397(3)
C2 C3 1.382(3)
C3 C4 1.401(3)
C4 C5 1.393(3)
C4 C8 1.480(3)
C5 C6 1.395(3)
C7 O1 1.427(3)
C8 C9 1.338(3)
C9 C10 1.508(3)
C10 C11 1.516(3)
C11 O2 1.431(3)

loop_
_geom_torsion_atom_site_label_1
_geom_torsion_atom_site_label_2
_geom_torsion_atom_site_label_3
_geom_torsion_atom_site_label_4
_geom_torsion
O1 C1 C2 C3 178.71(19)
C6 C1 C2 C3 -0.9(3)
C1 C2 C3 C4 -1.7(3)
C2 C3 C4 C5 3.4(3)
C2 C3 C4 C8 -178.4(2)
C3 C4 C5 C6 -2.6(3)
C8 C4 C5 C6 179.3(2)
C4 C5 C6 C1 0.1(3)
O1 C1 C6 C5 -177.9(2)
C2 C1 C6 C5 1.7(3)
C5 C4 C8 C9 -22.8(4)
C3 C4 C8 C9 159.1(2)
C4 C8 C9 C10 -2.5(4)
C8 C9 C10 C11 -155.4(2)
C9 C10 C11 O2 -66.7(3)
C2 C1 O1 C7 179.4(2)
C6 C1 O1 C7 -0.9(3)
